data_7246612
loop_
_publ_author_name
'Zhang, Kena'
'Wang, Qiushuang'
'Gong, Yuanyuan'
'Wang, Nairong'
'Li, Xia'

_publ_section_title
;
 Four Zn(ii)-5-(2-carboxy-phenoxy)-1,3-benzenedicarboxylate coordination
 polymers induced by different N-ligands: synthesis, structure, and
 fluorescence detection for BPA and IMH
;
_journal_issue 20
_journal_name_full CrystEngComm
_journal_page_first 3033
_journal_page_last 3043
_journal_paper_doi 10.1039/D3CE00179B
_journal_volume 25
_journal_year 2023
_chemical_formula_sum 'C20 H12 N O8 Zn2'
_chemical_formula_weight 525.05
_space_group_IT_number 2
_space_group_name_Hall '-P 1'
_space_group_name_H-M_alt 'P -1'
_symmetry_cell_setting triclinic
_symmetry_space_group_name_H-M 'P -1'
_atom_sites_solution_hydrogens geom
_atom_sites_solution_primary direct
_atom_sites_solution_secondary difmap
_audit_creation_method SHELXL-97
_audit_update_record
;
2022-10-17 deposited with the CCDC.	2023-04-12 downloaded from the CCDC.
;
_cell_angle_alpha 97.3950(10)
_cell_angle_beta 92.4190(10)
_cell_angle_gamma 103.8140(10)
_cell_formula_units_Z 2
_cell_length_a 9.3209(4)
_cell_length_b 9.6054(4)
_cell_length_c 10.9253(5)
_cell_measurement_reflns_used 9961
_cell_measurement_temperature 293(2)
_cell_measurement_theta_max 27.561
_cell_measurement_theta_min 3.049
_cell_volume 939.25(7)
_computing_structure_refinement 'SHELXL-97 (Sheldrick, 1997)'
_computing_structure_solution 'SHELXS-97 (Sheldrick, 1990)'
_diffrn_ambient_temperature 293(2)
_diffrn_measured_fraction_theta_full 0.998
_diffrn_measured_fraction_theta_max 0.998
_diffrn_measurement_device_type 'Rigaku Saturn724 CCD'
_diffrn_radiation_monochromator graphite
_diffrn_radiation_source 'fine-focus sealed tube'
_diffrn_radiation_type MoK\a
_diffrn_radiation_wavelength 0.71073
_diffrn_reflns_av_R_equivalents 0.1280
_diffrn_reflns_av_sigmaI/netI 0.0613
_diffrn_reflns_limit_h_max 11
_diffrn_reflns_limit_h_min -11
_diffrn_reflns_limit_k_max 11
_diffrn_reflns_limit_k_min -11
_diffrn_reflns_limit_l_max 12
_diffrn_reflns_limit_l_min -12
_diffrn_reflns_number 16603
_diffrn_reflns_theta_full 25.01
_diffrn_reflns_theta_max 25.01
_diffrn_reflns_theta_min 3.05
_exptl_absorpt_coefficient_mu 2.606
_exptl_absorpt_correction_T_max 0.7715
_exptl_absorpt_correction_T_min 0.3829
_exptl_absorpt_correction_type multi-scan
_exptl_absorpt_process_details 'SADABS; Bruker, 2000'
_exptl_crystal_colour colorless
_exptl_crystal_density_diffrn 1.856
_exptl_crystal_density_method 'not measured'
_exptl_crystal_description block
_exptl_crystal_F_000 526
_exptl_crystal_size_max 0.456
_exptl_crystal_size_mid 0.214
_exptl_crystal_size_min 0.105
_refine_diff_density_max 0.614
_refine_diff_density_min -0.881
_refine_diff_density_rms 0.121
_refine_ls_extinction_method none
_refine_ls_goodness_of_fit_ref 1.047
_refine_ls_hydrogen_treatment mixed
_refine_ls_matrix_type full
_refine_ls_number_parameters 284
_refine_ls_number_reflns 3306
_refine_ls_number_restraints 1
_refine_ls_restrained_S_all 1.047
_refine_ls_R_factor_all 0.0402
_refine_ls_R_factor_gt 0.0372
_refine_ls_shift/su_max 0.000
_refine_ls_shift/su_mean 0.000
_refine_ls_structure_factor_coef Fsqd
_refine_ls_weighting_details 'calc w=1/[\s^2^(Fo^2^)+(0.0556P)^2^+0.5685P] where P=(Fo^2^+2Fc^2^)/3'
_refine_ls_weighting_scheme calc
_refine_ls_wR_factor_gt 0.0982
_refine_ls_wR_factor_ref 0.1010
_reflns_number_gt 3050
_reflns_number_total 3306
_reflns_threshold_expression >2sigma(I)
_cod_data_source_file d3ce00179b2.cif
_cod_data_source_block 111_CCDC1
_cod_depositor_comments 'Adding full bibliography for 7246611--7246614.cif.'
_cod_original_sg_symbol_H-M P-1
_cod_database_code 7246612

loop_
_symmetry_equiv_pos_as_xyz
'x, y, z'
'-x, -y, -z'

loop_
_atom_site_label
_atom_site_type_symbol
_atom_site_fract_x
_atom_site_fract_y
_atom_site_fract_z
_atom_site_U_iso_or_equiv
_atom_site_adp_type
_atom_site_occupancy
_atom_site_symmetry_multiplicity
_atom_site_calc_flag
_atom_site_refinement_flags
_atom_site_disorder_assembly
_atom_site_disorder_group
Zn1 Zn 0.99080(3) 0.47882(3) 0.35114(3) 0.01749(13) Uani 1 1 d . . .
Zn2 Zn 0.69135(3) 0.54598(3) 0.47020(3) 0.01762(13) Uani 1 1 d . . .
O1 O 0.6488(2) 0.6027(3) 0.3113(2) 0.0336(5) Uani 1 1 d . . .
O2 O 0.8343(3) 0.5261(3) 0.2265(2) 0.0358(6) Uani 1 1 d . . .
O3 O 0.6863(2) 0.8717(2) 0.2281(2) 0.0270(5) Uani 1 1 d . . .
O4 O 0.1621(2) 0.6257(2) 0.3106(2) 0.0276(5) Uani 1 1 d . . .
O5 O 0.0802(3) 0.8041(2) 0.4138(3) 0.0484(7) Uani 1 1 d . . .
O6 O 0.6193(2) 1.3376(2) 0.4542(2) 0.0276(5) Uani 1 1 d . . .
O7 O 0.3765(2) 1.3125(2) 0.4198(2) 0.0279(5) Uani 1 1 d . . .
O8 O 1.0956(2) 0.4164(2) 0.50043(17) 0.0183(4) Uani 1 1 d D . .
N1 N 0.9795(3) 0.2921(3) 0.2282(2) 0.0231(5) Uani 1 1 d . . .
C1 C 0.7312(3) 0.5883(3) 0.2248(3) 0.0227(6) Uani 1 1 d . . .
C2 C 0.6969(3) 0.6474(3) 0.1095(3) 0.0217(6) Uani 1 1 d . . .
C3 C 0.6931(4) 0.5662(4) -0.0061(3) 0.0320(7) Uani 1 1 d . . .
H3 H 0.7195 0.4782 -0.0118 0.038 Uiso 1 1 calc R . .
C4 C 0.6512(4) 0.6140(4) -0.1118(3) 0.0411(8) Uani 1 1 d . . .
H4 H 0.6485 0.5586 -0.1886 0.049 Uiso 1 1 calc R . .
C5 C 0.6132(5) 0.7442(5) -0.1035(3) 0.0496(10) Uani 1 1 d . . .
H5 H 0.5822 0.7756 -0.1748 0.060 Uiso 1 1 calc R . .
C6 C 0.6206(4) 0.8293(4) 0.0104(3) 0.0430(9) Uani 1 1 d . . .
H6 H 0.5978 0.9189 0.0154 0.052 Uiso 1 1 calc R . .
C7 C 0.6621(3) 0.7800(3) 0.1158(3) 0.0231(6) Uani 1 1 d . . .
C8 C 0.5650(3) 0.9145(3) 0.2748(3) 0.0206(6) Uani 1 1 d . . .
C9 C 0.4307(3) 0.8163(3) 0.2802(3) 0.0226(6) Uani 1 1 d . . .
H9 H 0.4175 0.7193 0.2477 0.027 Uiso 1 1 calc R . .
C10 C 0.3157(3) 0.8641(3) 0.3348(3) 0.0218(6) Uani 1 1 d . . .
C15 C 0.1740(3) 0.7574(3) 0.3545(3) 0.0259(7) Uani 1 1 d . . .
C14 C 0.4907(3) 1.2641(3) 0.4211(2) 0.0186(6) Uani 1 1 d . . .
C12 C 0.4704(3) 1.1068(3) 0.3754(2) 0.0186(6) Uani 1 1 d . . .
C13 C 0.5869(3) 1.0585(3) 0.3237(3) 0.0213(6) Uani 1 1 d . . .
H13 H 0.6787 1.1227 0.3221 0.026 Uiso 1 1 calc R . .
C11 C 0.3347(3) 1.0096(3) 0.3811(3) 0.0210(6) Uani 1 1 d . . .
H11 H 0.2568 1.0418 0.4156 0.025 Uiso 1 1 calc R . .
C16 C 1.0071(4) 0.1715(4) 0.2589(3) 0.0363(8) Uani 1 1 d . . .
H16 H 1.0221 0.1652 0.3424 0.044 Uiso 1 1 calc R . .
C17 C 1.0148(4) 0.0547(4) 0.1736(3) 0.0374(8) Uani 1 1 d . . .
H17 H 1.0331 -0.0279 0.2004 0.045 Uiso 1 1 calc R . .
C18 C 0.9952(3) 0.0605(3) 0.0482(3) 0.0259(6) Uani 1 1 d . . .
C19 C 0.9664(5) 0.1866(4) 0.0169(3) 0.0421(9) Uani 1 1 d . . .
H19 H 0.9513 0.1964 -0.0659 0.050 Uiso 1 1 calc R . .
C20 C 0.9600(5) 0.2974(4) 0.1079(3) 0.0425(9) Uani 1 1 d . . .
H20 H 0.9408 0.3811 0.0839 0.051 Uiso 1 1 calc R . .
H8 H 1.046(5) 0.335(3) 0.511(5) 0.084(18) Uiso 1 1 d D . .

loop_
_atom_site_aniso_label
_atom_site_aniso_U_11
_atom_site_aniso_U_22
_atom_site_aniso_U_33
_atom_site_aniso_U_23
_atom_site_aniso_U_13
_atom_site_aniso_U_12
Zn1 0.0171(2) 0.0146(2) 0.0187(2) -0.00371(14) 0.00362(13) 0.00261(14)
Zn2 0.0156(2) 0.0143(2) 0.0221(2) -0.00083(14) 0.00481(14) 0.00325(14)
O1 0.0334(12) 0.0484(14) 0.0269(12) 0.0138(10) 0.0095(9) 0.0197(11)
O2 0.0438(13) 0.0448(14) 0.0250(12) -0.0077(10) -0.0044(10) 0.0305(12)
O3 0.0221(11) 0.0226(11) 0.0350(12) -0.0052(9) 0.0085(9) 0.0068(9)
O4 0.0266(11) 0.0154(10) 0.0360(12) -0.0019(9) 0.0101(9) -0.0029(8)
O5 0.0339(13) 0.0209(12) 0.087(2) -0.0014(12) 0.0341(13) 0.0006(10)
O6 0.0247(11) 0.0146(10) 0.0400(13) -0.0005(9) -0.0024(9) 0.0010(9)
O7 0.0288(12) 0.0218(11) 0.0330(12) -0.0057(9) 0.0041(9) 0.0109(9)
O8 0.0166(9) 0.0166(10) 0.0207(10) -0.0007(8) 0.0027(7) 0.0033(8)
N1 0.0233(12) 0.0188(12) 0.0246(13) -0.0057(10) 0.0025(10) 0.0044(10)
C1 0.0283(15) 0.0166(14) 0.0219(15) -0.0030(11) 0.0000(12) 0.0063(12)
C2 0.0194(14) 0.0241(15) 0.0208(14) -0.0007(11) 0.0044(11) 0.0052(11)
C3 0.0381(18) 0.0324(17) 0.0267(16) -0.0032(13) 0.0069(13) 0.0141(15)
C4 0.045(2) 0.056(2) 0.0195(17) -0.0024(15) 0.0050(14) 0.0116(18)
C5 0.066(3) 0.066(3) 0.0248(18) 0.0173(18) 0.0064(17) 0.026(2)
C6 0.055(2) 0.044(2) 0.040(2) 0.0180(17) 0.0122(17) 0.0254(18)
C7 0.0201(14) 0.0275(16) 0.0226(15) 0.0031(12) 0.0082(11) 0.0068(12)
C8 0.0218(14) 0.0180(14) 0.0239(15) 0.0029(11) 0.0073(11) 0.0075(12)
C9 0.0277(15) 0.0126(13) 0.0258(15) -0.0004(11) 0.0039(12) 0.0028(12)
C10 0.0218(14) 0.0185(15) 0.0242(15) 0.0025(11) 0.0048(11) 0.0032(12)
C15 0.0235(15) 0.0201(16) 0.0324(17) 0.0029(12) 0.0064(12) 0.0017(12)
C14 0.0258(15) 0.0171(14) 0.0131(13) 0.0006(10) 0.0066(11) 0.0054(12)
C12 0.0217(14) 0.0136(13) 0.0204(14) 0.0025(10) 0.0042(10) 0.0038(11)
C13 0.0182(14) 0.0169(14) 0.0267(15) 0.0017(11) 0.0043(11) 0.0001(11)
C11 0.0211(15) 0.0192(15) 0.0235(14) 0.0011(11) 0.0065(11) 0.0065(12)
C16 0.057(2) 0.0291(17) 0.0232(16) -0.0063(13) -0.0030(15) 0.0177(16)
C17 0.061(2) 0.0230(16) 0.0309(18) -0.0044(13) -0.0019(16) 0.0212(16)
C18 0.0272(15) 0.0220(15) 0.0258(15) -0.0089(12) 0.0018(12) 0.0072(12)
C19 0.074(3) 0.0350(19) 0.0226(17) -0.0043(14) 0.0021(16) 0.0289(19)
C20 0.072(3) 0.0336(19) 0.0292(18) -0.0006(15) 0.0039(17) 0.0307(19)

loop_
_atom_type_symbol
_atom_type_description
_atom_type_scat_dispersion_real
_atom_type_scat_dispersion_imag
_atom_type_scat_source
C C 0.0033 0.0016 'International Tables Vol C Tables 4.2.6.8 and 6.1.1.4'
H H 0.0000 0.0000 'International Tables Vol C Tables 4.2.6.8 and 6.1.1.4'
N N 0.0061 0.0033 'International Tables Vol C Tables 4.2.6.8 and 6.1.1.4'
O O 0.0106 0.0060 'International Tables Vol C Tables 4.2.6.8 and 6.1.1.4'
Zn Zn 0.2839 1.4301 'International Tables Vol C Tables 4.2.6.8 and 6.1.1.4'

loop_
_geom_angle_atom_site_label_1
_geom_angle_atom_site_label_2
_geom_angle_atom_site_label_3
_geom_angle
_geom_angle_site_symmetry_1
_geom_angle_site_symmetry_3
_geom_angle_publ_flag
O4 Zn1 N1 106.39(9) 1_655 . ?
O4 Zn1 O8 104.90(8) 1_655 2_766 ?
N1 Zn1 O8 148.70(9) . 2_766 ?
O4 Zn1 O8 97.39(8) 1_655 . ?
N1 Zn1 O8 96.33(9) . . ?
O8 Zn1 O8 79.36(8) 2_766 . ?
O4 Zn1 O2 95.92(9) 1_655 . ?
N1 Zn1 O2 87.01(9) . . ?
O8 Zn1 O2 90.04(8) 2_766 . ?
O8 Zn1 O2 164.74(9) . . ?
O6 Zn2 O7 126.34(10) 1_545 2_676 ?
O6 Zn2 O8 105.34(8) 1_545 2_766 ?
O7 Zn2 O8 108.24(9) 2_676 2_766 ?
O6 Zn2 O1 107.20(10) 1_545 . ?
O7 Zn2 O1 100.62(9) 2_676 . ?
O8 Zn2 O1 108.06(9) 2_766 . ?
C1 O1 Zn2 120.13(18) . . ?
C1 O2 Zn1 141.2(2) . . ?
C8 O3 C7 117.1(2) . . ?
C15 O4 Zn1 118.25(18) . 1_455 ?
C14 O6 Zn2 127.39(18) . 1_565 ?
C14 O7 Zn2 133.8(2) . 2_676 ?
Zn2 O8 Zn1 109.71(9) 2_766 2_766 ?
Zn2 O8 Zn1 123.69(10) 2_766 . ?
Zn1 O8 Zn1 100.64(8) 2_766 . ?
Zn2 O8 H8 117(4) 2_766 . ?
Zn1 O8 H8 93(4) 2_766 . ?
Zn1 O8 H8 108(4) . . ?
C16 N1 C20 116.3(3) . . ?
C16 N1 Zn1 125.0(2) . . ?
C20 N1 Zn1 118.2(2) . . ?
O2 C1 O1 125.4(3) . . ?
O2 C1 C2 118.6(3) . . ?
O1 C1 C2 116.0(2) . . ?
C7 C2 C3 118.7(3) . . ?
C7 C2 C1 121.0(3) . . ?
C3 C2 C1 120.3(3) . . ?
C4 C3 C2 120.9(3) . . ?
C4 C3 H3 119.5 . . ?
C2 C3 H3 119.5 . . ?
C5 C4 C3 119.5(3) . . ?
C5 C4 H4 120.2 . . ?
C3 C4 H4 120.2 . . ?
C4 C5 C6 120.6(3) . . ?
C4 C5 H5 119.7 . . ?
C6 C5 H5 119.7 . . ?
C7 C6 C5 119.4(3) . . ?
C7 C6 H6 120.3 . . ?
C5 C6 H6 120.3 . . ?
C6 C7 C2 120.8(3) . . ?
C6 C7 O3 119.5(3) . . ?
C2 C7 O3 119.3(3) . . ?
C13 C8 C9 121.1(2) . . ?
C13 C8 O3 116.9(2) . . ?
C9 C8 O3 121.9(3) . . ?
C8 C9 C10 119.3(3) . . ?
C8 C9 H9 120.3 . . ?
C10 C9 H9 120.3 . . ?
C11 C10 C9 120.2(3) . . ?
C11 C10 C15 119.1(3) . . ?
C9 C10 C15 120.5(3) . . ?
O5 C15 O4 125.4(3) . . ?
O5 C15 C10 117.9(3) . . ?
O4 C15 C10 116.7(2) . . ?
O6 C14 O7 125.3(3) . . ?
O6 C14 C12 117.7(2) . . ?
O7 C14 C12 117.0(2) . . ?
C11 C12 C13 120.1(3) . . ?
C11 C12 C14 120.3(2) . . ?
C13 C12 C14 119.6(2) . . ?
C8 C13 C12 119.5(3) . . ?
C8 C13 H13 120.3 . . ?
C12 C13 H13 120.3 . . ?
C10 C11 C12 119.8(3) . . ?
C10 C11 H11 120.1 . . ?
C12 C11 H11 120.1 . . ?
N1 C16 C17 123.7(3) . . ?
N1 C16 H16 118.2 . . ?
C17 C16 H16 118.2 . . ?
C16 C17 C18 120.0(3) . . ?
C16 C17 H17 120.0 . . ?
C18 C17 H17 120.0 . . ?
C19 C18 C17 116.0(3) . . ?
C19 C18 C18 121.4(4) . 2_755 ?
C17 C18 C18 122.6(3) . 2_755 ?
C20 C19 C18 120.2(3) . . ?
C20 C19 H19 119.9 . . ?
C18 C19 H19 119.9 . . ?
N1 C20 C19 123.8(3) . . ?
N1 C20 H20 118.1 . . ?
C19 C20 H20 118.1 . . ?

loop_
_geom_bond_atom_site_label_1
_geom_bond_atom_site_label_2
_geom_bond_distance
_geom_bond_site_symmetry_2
_geom_bond_publ_flag
Zn1 O4 1.970(2) 1_655 ?
Zn1 N1 2.076(2) . ?
Zn1 O8 2.0901(19) 2_766 ?
Zn1 O8 2.0907(19) . ?
Zn1 O2 2.120(2) . ?
Zn2 O6 1.935(2) 1_545 ?
Zn2 O7 1.936(2) 2_676 ?
Zn2 O8 1.9364(19) 2_766 ?
Zn2 O1 1.938(2) . ?
O1 C1 1.258(4) . ?
O2 C1 1.248(3) . ?
O3 C8 1.387(3) . ?
O3 C7 1.391(4) . ?
O4 C15 1.271(4) . ?
O4 Zn1 1.9697(19) 1_455 ?
O5 C15 1.243(4) . ?
O6 C14 1.248(4) . ?
O6 Zn2 1.935(2) 1_565 ?
O7 C14 1.260(3) . ?
O7 Zn2 1.936(2) 2_676 ?
O8 Zn2 1.9364(19) 2_766 ?
O8 Zn1 2.0901(19) 2_766 ?
O8 H8 0.83(2) . ?
N1 C16 1.325(4) . ?
N1 C20 1.329(4) . ?
C1 C2 1.499(4) . ?
C2 C7 1.382(4) . ?
C2 C3 1.391(4) . ?
C3 C4 1.373(5) . ?
C3 H3 0.9300 . ?
C4 C5 1.372(5) . ?
C4 H4 0.9300 . ?
C5 C6 1.388(5) . ?
C5 H5 0.9300 . ?
C6 C7 1.375(5) . ?
C6 H6 0.9300 . ?
C8 C13 1.381(4) . ?
C8 C9 1.385(4) . ?
C9 C10 1.391(4) . ?
C9 H9 0.9300 . ?
C10 C11 1.390(4) . ?
C10 C15 1.508(4) . ?
C14 C12 1.493(4) . ?
C12 C11 1.391(4) . ?
C12 C13 1.392(4) . ?
C13 H13 0.9300 . ?
C11 H11 0.9300 . ?
C16 C17 1.381(5) . ?
C16 H16 0.9300 . ?
C17 C18 1.385(5) . ?
C17 H17 0.9300 . ?
C18 C19 1.382(4) . ?
C18 C18 1.486(5) 2_755 ?
C19 C20 1.374(5) . ?
C19 H19 0.9300 . ?
C20 H20 0.9300 . ?

loop_
_geom_torsion_atom_site_label_1
_geom_torsion_atom_site_label_2
_geom_torsion_atom_site_label_3
_geom_torsion_atom_site_label_4
_geom_torsion
_geom_torsion_site_symmetry_1
_geom_torsion_site_symmetry_2
_geom_torsion_site_symmetry_3
_geom_torsion_site_symmetry_4
_geom_torsion_publ_flag
O6 Zn2 O1 C1 -79.6(3) 1_545 . . . ?
O7 Zn2 O1 C1 146.8(2) 2_676 . . . ?
O8 Zn2 O1 C1 33.5(3) 2_766 . . . ?
O4 Zn1 O2 C1 -103.9(3) 1_655 . . . ?
N1 Zn1 O2 C1 149.9(4) . . . . ?
O8 Zn1 O2 C1 1.1(4) 2_766 . . . ?
O8 Zn1 O2 C1 46.7(5) . . . . ?
O4 Zn1 O8 Zn2 -18.68(13) 1_655 . . 2_766 ?
N1 Zn1 O8 Zn2 88.82(12) . . . 2_766 ?
O8 Zn1 O8 Zn2 -122.54(15) 2_766 . . 2_766 ?
O2 Zn1 O8 Zn2 -169.2(2) . . . 2_766 ?
O4 Zn1 O8 Zn1 103.85(9) 1_655 . . 2_766 ?
N1 Zn1 O8 Zn1 -148.64(9) . . . 2_766 ?
O8 Zn1 O8 Zn1 0.0 2_766 . . 2_766 ?
O2 Zn1 O8 Zn1 -46.7(3) . . . 2_766 ?
O4 Zn1 N1 C16 111.1(3) 1_655 . . . ?
O8 Zn1 N1 C16 -68.5(3) 2_766 . . . ?
O8 Zn1 N1 C16 11.5(3) . . . . ?
O2 Zn1 N1 C16 -153.6(3) . . . . ?
O4 Zn1 N1 C20 -60.7(3) 1_655 . . . ?
O8 Zn1 N1 C20 119.7(3) 2_766 . . . ?
O8 Zn1 N1 C20 -160.4(3) . . . . ?
O2 Zn1 N1 C20 34.6(3) . . . . ?
Zn1 O2 C1 O1 -28.9(6) . . . . ?
Zn1 O2 C1 C2 153.4(3) . . . . ?
Zn2 O1 C1 O2 7.5(4) . . . . ?
Zn2 O1 C1 C2 -174.76(19) . . . . ?
O2 C1 C2 C7 -139.5(3) . . . . ?
O1 C1 C2 C7 42.6(4) . . . . ?
O2 C1 C2 C3 43.4(4) . . . . ?
O1 C1 C2 C3 -134.5(3) . . . . ?
C7 C2 C3 C4 -2.1(5) . . . . ?
C1 C2 C3 C4 175.2(3) . . . . ?
C2 C3 C4 C5 0.4(5) . . . . ?
C3 C4 C5 C6 1.7(6) . . . . ?
C4 C5 C6 C7 -2.0(6) . . . . ?
C5 C6 C7 C2 0.3(5) . . . . ?
C5 C6 C7 O3 172.6(3) . . . . ?
C3 C2 C7 C6 1.8(5) . . . . ?
C1 C2 C7 C6 -175.5(3) . . . . ?
C3 C2 C7 O3 -170.6(3) . . . . ?
C1 C2 C7 O3 12.2(4) . . . . ?
C8 O3 C7 C6 65.2(4) . . . . ?
C8 O3 C7 C2 -122.4(3) . . . . ?
C7 O3 C8 C13 -136.8(3) . . . . ?
C7 O3 C8 C9 47.5(4) . . . . ?
C13 C8 C9 C10 0.6(4) . . . . ?
O3 C8 C9 C10 176.2(3) . . . . ?
C8 C9 C10 C11 1.4(4) . . . . ?
C8 C9 C10 C15 -173.4(3) . . . . ?
Zn1 O4 C15 O5 -5.8(4) 1_455 . . . ?
Zn1 O4 C15 C10 172.62(19) 1_455 . . . ?
C11 C10 C15 O5 -1.3(4) . . . . ?
C9 C10 C15 O5 173.5(3) . . . . ?
C11 C10 C15 O4 -179.9(3) . . . . ?
C9 C10 C15 O4 -5.1(4) . . . . ?
Zn2 O6 C14 O7 -17.8(4) 1_565 . . . ?
Zn2 O6 C14 C12 160.17(18) 1_565 . . . ?
Zn2 O7 C14 O6 -39.5(4) 2_676 . . . ?
Zn2 O7 C14 C12 142.6(2) 2_676 . . . ?
O6 C14 C12 C11 155.9(3) . . . . ?
O7 C14 C12 C11 -26.0(4) . . . . ?
O6 C14 C12 C13 -26.1(4) . . . . ?
O7 C14 C12 C13 152.1(3) . . . . ?
C9 C8 C13 C12 -2.2(4) . . . . ?
O3 C8 C13 C12 -178.0(2) . . . . ?
C11 C12 C13 C8 1.9(4) . . . . ?
C14 C12 C13 C8 -176.1(2) . . . . ?
C9 C10 C11 C12 -1.6(4) . . . . ?
C15 C10 C11 C12 173.1(3) . . . . ?
C13 C12 C11 C10 0.0(4) . . . . ?
C14 C12 C11 C10 178.0(3) . . . . ?
C20 N1 C16 C17 -0.6(5) . . . . ?
Zn1 N1 C16 C17 -172.6(3) . . . . ?
N1 C16 C17 C18 0.9(6) . . . . ?
C16 C17 C18 C19 -0.9(5) . . . . ?
C16 C17 C18 C18 178.9(4) . . . 2_755 ?
C17 C18 C19 C20 0.6(5) . . . . ?
C18 C18 C19 C20 -179.2(4) 2_755 . . . ?
C16 N1 C20 C19 0.2(6) . . . . ?
Zn1 N1 C20 C19 172.8(3) . . . . ?
C18 C19 C20 N1 -0.3(6) . . . . ?
